data_4107729
loop_
_publ_author_name
'Alexander V. Zabula'
'Tania Pape'
'Alexander Hepp'
'Falko M. Schappacher'
'Ute Ch. Rodewald'
'Rainer P\"ottgen'
'F. Ekkehardt Hahn'

_publ_section_title
;
 Trapping of Tin(II) and Lead(II) Homologues of Carbon Monoxide by a
 Benzannulated Lutidine-Bridged Bisstannylene
;
_journal_name_full 'Journal of the American Chemical Society'
_journal_page_first 5648
_journal_page_last 5649
_journal_paper_doi 10.1021/ja801000b
_journal_volume 130
_journal_year 2008
_chemical_formula_sum 'C29 H37 N5 O Sn3'
_chemical_formula_weight 827.71
_chemical_name_systematic
; 
 ? 
;
_space_group_IT_number 14
_symmetry_cell_setting monoclinic
_symmetry_space_group_name_Hall '-P 2ybc'
_symmetry_space_group_name_H-M 'P 1 21/c 1'
_atom_sites_solution_hydrogens geom
_atom_sites_solution_primary direct
_atom_sites_solution_secondary difmap
_audit_creation_method SHELXL-97
_cell_angle_alpha 90.00
_cell_angle_beta 110.630(4)
_cell_angle_gamma 90.00
_cell_formula_units_Z 4
_cell_length_a 11.331(3)
_cell_length_b 17.970(4)
_cell_length_c 15.809(3)
_cell_measurement_reflns_used 900
_cell_measurement_temperature 153(2)
_cell_measurement_theta_max 22.5
_cell_measurement_theta_min 1
_cell_volume 3012.6(12)
_computing_cell_refinement 'SAINT (Bruker AXS, 2000)'
_computing_data_collection 'SMART (Bruker AXS, 2000)'
_computing_data_reduction 'SAINT,SADABS (Bruker AXS, 2000)'
_computing_molecular_graphics
;
ORTEP3,L.J. Farrugia, J. Appl. Cryst. (1997) 30, 565
;
_computing_structure_refinement 'SHELXL-97 (Sheldrick, 1997)'
_computing_structure_solution 'SHELXS-97 (Sheldrick, 1990)'
_diffrn_ambient_temperature 153(2)
_diffrn_detector_area_resol_mean 80
_diffrn_measured_fraction_theta_full 0.997
_diffrn_measured_fraction_theta_max 0.997
_diffrn_measurement_device_type 'CCD area detector'
_diffrn_measurement_method 'Omega and Phi scans'
_diffrn_radiation_monochromator graphite
_diffrn_radiation_source 'rotating anode'
_diffrn_radiation_type MoK\a
_diffrn_radiation_wavelength 0.71073
_diffrn_reflns_av_R_equivalents 0.0540
_diffrn_reflns_av_sigmaI/netI 0.0520
_diffrn_reflns_limit_h_max 15
_diffrn_reflns_limit_h_min -15
_diffrn_reflns_limit_k_max 25
_diffrn_reflns_limit_k_min -25
_diffrn_reflns_limit_l_max 22
_diffrn_reflns_limit_l_min -22
_diffrn_reflns_number 34531
_diffrn_reflns_theta_full 30.06
_diffrn_reflns_theta_max 30.06
_diffrn_reflns_theta_min 1.78
_exptl_absorpt_coefficient_mu 2.499
_exptl_absorpt_correction_T_max 0.8853
_exptl_absorpt_correction_T_min 0.6760
_exptl_absorpt_correction_type multi-scan
_exptl_absorpt_process_details
; 
 Corrections were done with the SADABS program, utilizing the none merged
 raw data obtained from the integration process. Integration and final cell
 refinement were done with SAINT.

 SADABS reports ratio of Tmin/Tmax = 0.824829  

;
_exptl_crystal_colour brown
_exptl_crystal_density_diffrn 1.825
_exptl_crystal_description 'transparent needles'
_exptl_crystal_F_000 1616
_exptl_crystal_size_max 0.17
_exptl_crystal_size_mid 0.07
_exptl_crystal_size_min 0.05
_refine_diff_density_max 1.116
_refine_diff_density_min -0.807
_refine_diff_density_rms 0.132
_refine_ls_extinction_method none
_refine_ls_goodness_of_fit_ref 1.018
_refine_ls_hydrogen_treatment noref
_refine_ls_matrix_type full
_refine_ls_number_parameters 349
_refine_ls_number_reflns 8804
_refine_ls_number_restraints 0
_refine_ls_restrained_S_all 1.018
_refine_ls_R_factor_all 0.0542
_refine_ls_R_factor_gt 0.0381
_refine_ls_shift/su_max 0.001
_refine_ls_shift/su_mean 0.000
_refine_ls_structure_factor_coef Fsqd
_refine_ls_weighting_details 'calc w=1/[\s^2^(Fo^2^)+(0.0362P)^2^+0.5751P] where P=(Fo^2^+2Fc^2^)/3'
_refine_ls_weighting_scheme calc
_refine_ls_wR_factor_gt 0.0790
_refine_ls_wR_factor_ref 0.0843
_reflns_number_gt 7010
_reflns_number_total 8804
_reflns_threshold_expression >2sigma(I)
_cod_data_source_file ja801000b-file001.cif
_cod_data_source_block sad
_cod_original_cell_volume 3012.5(11)
_cod_database_code 4107729

loop_
_symmetry_equiv_pos_as_xyz
'x, y, z'
'-x, y+1/2, -z+1/2'
'-x, -y, -z'
'x, -y-1/2, z-1/2'

loop_
_atom_site_label
_atom_site_type_symbol
_atom_site_fract_x
_atom_site_fract_y
_atom_site_fract_z
_atom_site_U_iso_or_equiv
_atom_site_adp_type
_atom_site_occupancy
_atom_site_symmetry_multiplicity
_atom_site_calc_flag
_atom_site_refinement_flags
Sn1 Sn 0.25071(2) 0.574061(14) 0.981534(17) 0.02580(7) Uani 1 1 d .
Sn2 Sn -0.09671(2) 0.544595(13) 0.858607(16) 0.02349(6) Uani 1 1 d .
Sn3 Sn 0.03705(2) 0.712987(13) 0.920668(15) 0.02032(6) Uani 1 1 d .
O1 O 0.0741(2) 0.60601(13) 0.88664(16) 0.0238(5) Uani 1 1 d .
N1 N 0.3694(3) 0.62562(16) 0.9229(2) 0.0246(6) Uani 1 1 d .
N2 N 0.2454(3) 0.69102(17) 1.02149(19) 0.0242(6) Uani 1 1 d .
N3 N 0.0321(3) 0.67765(15) 1.05886(19) 0.0214(6) Uani 1 1 d .
N4 N -0.1580(3) 0.65099(16) 0.90008(18) 0.0220(6) Uani 1 1 d .
N5 N -0.2015(3) 0.59442(17) 0.73445(19) 0.0260(6) Uani 1 1 d .
C1 C 0.3787(3) 0.7024(2) 0.9307(2) 0.0237(7) Uani 1 1 d .
C2 C 0.3192(3) 0.7380(2) 0.9849(2) 0.0241(7) Uani 1 1 d .
C3 C 0.3265(3) 0.8142(2) 0.9964(2) 0.0288(8) Uani 1 1 d .
H3 H 0.2836 0.8372 1.0314 0.035 Uiso 1 1 calc R
C4 C 0.3953(3) 0.8581(2) 0.9577(3) 0.0318(8) Uani 1 1 d .
H4 H 0.4011 0.9104 0.9672 0.038 Uiso 1 1 calc R
C5 C 0.4548(3) 0.8242(2) 0.9055(3) 0.0287(8) Uani 1 1 d .
H5 H 0.5021 0.8534 0.8787 0.034 Uiso 1 1 calc R
C6 C 0.4462(3) 0.7479(2) 0.8916(3) 0.0279(8) Uani 1 1 d .
H6 H 0.4870 0.7259 0.8547 0.034 Uiso 1 1 calc R
C7 C 0.2551(3) 0.7078(2) 1.1154(2) 0.0325(9) Uani 1 1 d .
H7A H 0.2685 0.7619 1.1265 0.039 Uiso 1 1 calc R
H7B H 0.3289 0.6815 1.1580 0.039 Uiso 1 1 calc R
C8 C 0.1379(3) 0.6845(2) 1.1323(2) 0.0241(7) Uani 1 1 d .
C9 C 0.1348(4) 0.6735(2) 1.2181(2) 0.0284(8) Uani 1 1 d .
H9 H 0.2094 0.6784 1.2698 0.034 Uiso 1 1 calc R
C10 C 0.0224(4) 0.6553(2) 1.2276(2) 0.0292(8) Uani 1 1 d .
H10 H 0.0186 0.6485 1.2861 0.035 Uiso 1 1 calc R
C11 C -0.0849(4) 0.64699(19) 1.1522(2) 0.0263(7) Uani 1 1 d .
H11 H -0.1627 0.6338 1.1582 0.032 Uiso 1 1 calc R
C12 C -0.0774(3) 0.65816(18) 1.0674(2) 0.0215(7) Uani 1 1 d .
C13 C -0.1910(3) 0.65171(19) 0.9822(2) 0.0229(7) Uani 1 1 d .
H13A H -0.2369 0.6053 0.9846 0.028 Uiso 1 1 calc R
H13B H -0.2483 0.6941 0.9789 0.028 Uiso 1 1 calc R
C14 C -0.2411(3) 0.69177(19) 0.8241(2) 0.0216(7) Uani 1 1 d .
C15 C -0.2605(3) 0.6611(2) 0.7370(2) 0.0236(7) Uani 1 1 d .
C16 C -0.3380(3) 0.7017(2) 0.6624(2) 0.0309(8) Uani 1 1 d .
H16 H -0.3552 0.6821 0.6034 0.037 Uiso 1 1 calc R
C17 C -0.3901(4) 0.7692(2) 0.6715(3) 0.0347(9) Uani 1 1 d .
H17 H -0.4434 0.7946 0.6194 0.042 Uiso 1 1 calc R
C18 C -0.3654(3) 0.8001(2) 0.7562(3) 0.0309(8) Uani 1 1 d .
H18 H -0.3987 0.8474 0.7625 0.037 Uiso 1 1 calc R
C19 C -0.2912(3) 0.7609(2) 0.8316(2) 0.0254(7) Uani 1 1 d .
H19 H -0.2743 0.7818 0.8899 0.030 Uiso 1 1 calc R
C20 C 0.4563(3) 0.5837(2) 0.8906(2) 0.0267(7) Uani 1 1 d .
H20A H 0.4929 0.5427 0.9337 0.032 Uiso 1 1 calc R
H20B H 0.5264 0.6172 0.8920 0.032 Uiso 1 1 calc R
C21 C 0.3994(3) 0.5502(2) 0.7950(2) 0.0268(7) Uani 1 1 d .
C22 C 0.3379(4) 0.6110(2) 0.7255(3) 0.0366(9) Uani 1 1 d .
H22A H 0.4028 0.6453 0.7213 0.055 Uiso 1 1 calc R
H22B H 0.2765 0.6385 0.7443 0.055 Uiso 1 1 calc R
H22C H 0.2948 0.5882 0.6663 0.055 Uiso 1 1 calc R
C23 C 0.3008(4) 0.4915(2) 0.7932(3) 0.0342(9) Uani 1 1 d .
H23A H 0.2681 0.4685 0.7332 0.051 Uiso 1 1 calc R
H23B H 0.2315 0.5151 0.8067 0.051 Uiso 1 1 calc R
H23C H 0.3398 0.4532 0.8387 0.051 Uiso 1 1 calc R
C24 C 0.5054(4) 0.5136(2) 0.7719(3) 0.0375(9) Uani 1 1 d .
H24A H 0.4715 0.4931 0.7106 0.056 Uiso 1 1 calc R
H24B H 0.5426 0.4735 0.8150 0.056 Uiso 1 1 calc R
H24C H 0.5702 0.5507 0.7751 0.056 Uiso 1 1 calc R
C25 C -0.2318(4) 0.5552(2) 0.6482(2) 0.0301(8) Uani 1 1 d .
H25A H -0.3171 0.5706 0.6083 0.036 Uiso 1 1 calc R
H25B H -0.2351 0.5012 0.6596 0.036 Uiso 1 1 calc R
C26 C -0.1402(4) 0.5676(2) 0.5971(2) 0.0301(8) Uani 1 1 d .
C27 C -0.1209(5) 0.6498(3) 0.5827(3) 0.0540(13) Uani 1 1 d .
H27A H -0.0884 0.6750 0.6413 0.081 Uiso 1 1 calc R
H27B H -0.2015 0.6721 0.5458 0.081 Uiso 1 1 calc R
H27C H -0.0602 0.6551 0.5516 0.081 Uiso 1 1 calc R
C28 C -0.0124(4) 0.5353(3) 0.6509(3) 0.0532(13) Uani 1 1 d .
H28A H 0.0446 0.5415 0.6171 0.080 Uiso 1 1 calc R
H28B H -0.0214 0.4822 0.6616 0.080 Uiso 1 1 calc R
H28C H 0.0223 0.5612 0.7091 0.080 Uiso 1 1 calc R
C29 C -0.1958(5) 0.5294(3) 0.5054(3) 0.0660(16) Uani 1 1 d .
H29A H -0.1406 0.5378 0.4706 0.099 Uiso 1 1 calc R
H29B H -0.2795 0.5501 0.4724 0.099 Uiso 1 1 calc R
H29C H -0.2032 0.4759 0.5142 0.099 Uiso 1 1 calc R

loop_
_atom_site_aniso_label
_atom_site_aniso_U_11
_atom_site_aniso_U_22
_atom_site_aniso_U_33
_atom_site_aniso_U_23
_atom_site_aniso_U_13
_atom_site_aniso_U_12
Sn1 0.02272(12) 0.02920(13) 0.02823(13) 0.00808(10) 0.01240(10) 0.00410(10)
Sn2 0.02493(12) 0.02185(12) 0.02643(13) -0.00083(9) 0.01245(10) -0.00097(9)
Sn3 0.01907(11) 0.02376(12) 0.01896(11) 0.00128(9) 0.00774(9) -0.00059(9)
O1 0.0185(11) 0.0278(13) 0.0251(12) -0.0017(10) 0.0076(10) 0.0012(10)
N1 0.0210(14) 0.0278(15) 0.0281(15) 0.0031(13) 0.0124(12) 0.0016(12)
N2 0.0204(14) 0.0351(17) 0.0195(14) 0.0007(12) 0.0102(11) 0.0005(12)
N3 0.0246(14) 0.0221(14) 0.0193(14) -0.0003(11) 0.0101(11) 0.0004(12)
N4 0.0204(14) 0.0273(15) 0.0192(14) -0.0010(11) 0.0082(11) 0.0010(11)
N5 0.0258(15) 0.0309(16) 0.0214(15) -0.0063(13) 0.0086(12) -0.0029(13)
C1 0.0167(15) 0.0311(19) 0.0218(17) -0.0013(14) 0.0049(13) -0.0011(13)
C2 0.0152(15) 0.0343(19) 0.0216(17) -0.0013(14) 0.0051(13) -0.0005(14)
C3 0.0229(17) 0.0318(19) 0.0293(19) -0.0054(16) 0.0064(15) 0.0022(15)
C4 0.0254(18) 0.0298(19) 0.035(2) -0.0033(16) 0.0048(16) -0.0017(15)
C5 0.0226(17) 0.0308(19) 0.033(2) -0.0011(16) 0.0100(15) -0.0051(15)
C6 0.0219(17) 0.033(2) 0.0310(19) -0.0017(16) 0.0120(15) -0.0008(15)
C7 0.0253(18) 0.052(2) 0.0198(17) -0.0061(17) 0.0077(14) -0.0092(17)
C8 0.0228(17) 0.0282(18) 0.0206(17) -0.0066(14) 0.0069(14) -0.0013(14)
C9 0.034(2) 0.033(2) 0.0165(16) -0.0017(14) 0.0068(15) -0.0022(16)
C10 0.044(2) 0.0252(18) 0.0221(18) -0.0006(14) 0.0160(16) 0.0018(16)
C11 0.036(2) 0.0243(17) 0.0257(18) -0.0005(14) 0.0195(16) -0.0015(15)
C12 0.0260(17) 0.0177(15) 0.0231(17) 0.0009(13) 0.0114(14) 0.0006(13)
C13 0.0224(16) 0.0270(17) 0.0219(17) -0.0016(14) 0.0108(14) 0.0003(14)
C14 0.0185(15) 0.0259(17) 0.0217(16) -0.0001(13) 0.0089(13) -0.0035(13)
C15 0.0169(15) 0.0306(19) 0.0233(17) -0.0012(14) 0.0069(13) -0.0052(13)
C16 0.0228(18) 0.045(2) 0.0201(17) -0.0010(16) 0.0018(14) -0.0003(16)
C17 0.0233(18) 0.048(2) 0.029(2) 0.0066(18) 0.0046(15) 0.0029(17)
C18 0.0276(19) 0.031(2) 0.036(2) 0.0062(16) 0.0145(16) 0.0031(15)
C19 0.0226(17) 0.0287(18) 0.0270(18) -0.0009(15) 0.0114(14) -0.0027(14)
C20 0.0193(16) 0.0296(19) 0.0325(19) 0.0025(15) 0.0107(14) 0.0038(14)
C21 0.0288(18) 0.0261(18) 0.0287(19) 0.0027(15) 0.0140(15) 0.0009(15)
C22 0.043(2) 0.034(2) 0.029(2) 0.0038(17) 0.0075(18) 0.0004(18)
C23 0.032(2) 0.033(2) 0.040(2) -0.0055(17) 0.0156(18) -0.0036(16)
C24 0.032(2) 0.043(2) 0.045(2) -0.0040(19) 0.0233(19) -0.0001(18)
C25 0.0297(19) 0.036(2) 0.0254(19) -0.0085(16) 0.0115(15) -0.0078(16)
C26 0.040(2) 0.033(2) 0.0211(18) -0.0029(15) 0.0149(16) -0.0027(17)
C27 0.076(4) 0.045(3) 0.061(3) 0.005(2) 0.050(3) -0.004(2)
C28 0.049(3) 0.069(3) 0.054(3) 0.018(3) 0.032(2) 0.016(2)
C29 0.070(4) 0.095(4) 0.040(3) -0.036(3) 0.029(3) -0.024(3)

loop_
_atom_type_symbol
_atom_type_description
_atom_type_scat_dispersion_real
_atom_type_scat_dispersion_imag
_atom_type_scat_source
C C 0.0033 0.0016 'International Tables Vol C Tables 4.2.6.8 and 6.1.1.4'
H H 0.0000 0.0000 'International Tables Vol C Tables 4.2.6.8 and 6.1.1.4'
N N 0.0061 0.0033 'International Tables Vol C Tables 4.2.6.8 and 6.1.1.4'
Sn Sn -0.6537 1.4246 'International Tables Vol C Tables 4.2.6.8 and 6.1.1.4'
O O 0.0106 0.0060 'International Tables Vol C Tables 4.2.6.8 and 6.1.1.4'

loop_
_geom_angle_atom_site_label_1
_geom_angle_atom_site_label_2
_geom_angle_atom_site_label_3
_geom_angle
N1 Sn1 O1 99.23(10)
N1 Sn1 N2 77.99(11)
O1 Sn1 N2 80.18(10)
N5 Sn2 O1 98.42(10)
N5 Sn2 N4 77.02(11)
O1 Sn2 N4 81.27(10)
O1 Sn3 N3 93.75(10)
O1 Sn3 N2 77.04(10)
N3 Sn3 N2 70.50(10)
O1 Sn3 N4 78.21(9)
N3 Sn3 N4 70.70(10)
N2 Sn3 N4 131.87(10)
Sn3 O1 Sn1 107.14(10)
Sn3 O1 Sn2 106.29(10)
Sn1 O1 Sn2 124.70(12)
C1 N1 C20 120.1(3)
C1 N1 Sn1 116.2(2)
C20 N1 Sn1 122.7(2)
C2 N2 C7 115.7(3)
C2 N2 Sn1 111.3(2)
C7 N2 Sn1 118.9(2)
C2 N2 Sn3 102.3(2)
C7 N2 Sn3 110.2(2)
Sn1 N2 Sn3 95.03(11)
C12 N3 C8 120.7(3)
C12 N3 Sn3 120.1(2)
C8 N3 Sn3 118.8(2)
C14 N4 C13 115.9(3)
C14 N4 Sn2 112.0(2)
C13 N4 Sn2 118.2(2)
C14 N4 Sn3 100.25(19)
C13 N4 Sn3 112.6(2)
Sn2 N4 Sn3 94.07(10)
C15 N5 C25 119.3(3)
C15 N5 Sn2 117.6(2)
C25 N5 Sn2 122.3(2)
N1 C1 C6 125.3(3)
N1 C1 C2 117.7(3)
C6 C1 C2 117.0(3)
C3 C2 C1 120.6(3)
C3 C2 N2 122.8(3)
C1 C2 N2 116.5(3)
C2 C3 C4 121.4(3)
C5 C4 C3 118.7(4)
C4 C5 C6 120.7(3)
C5 C6 C1 121.7(3)
N2 C7 C8 111.3(3)
N3 C8 C9 120.6(3)
N3 C8 C7 116.4(3)
C9 C8 C7 122.9(3)
C10 C9 C8 119.0(3)
C9 C10 C11 120.1(3)
C10 C11 C12 119.0(3)
N3 C12 C11 120.6(3)
N3 C12 C13 117.4(3)
C11 C12 C13 122.0(3)
N4 C13 C12 112.8(3)
C19 C14 C15 120.0(3)
C19 C14 N4 123.4(3)
C15 C14 N4 116.2(3)
N5 C15 C16 126.4(3)
N5 C15 C14 116.9(3)
C16 C15 C14 116.7(3)
C17 C16 C15 122.3(4)
C16 C17 C18 120.4(4)
C19 C18 C17 118.9(4)
C18 C19 C14 121.6(3)
N1 C20 C21 116.2(3)
C24 C21 C23 109.3(3)
C24 C21 C22 109.5(3)
C23 C21 C22 109.5(3)
C24 C21 C20 108.2(3)
C23 C21 C20 109.7(3)
C22 C21 C20 110.6(3)
N5 C25 C26 116.0(3)
C28 C26 C27 107.3(4)
C28 C26 C29 110.8(4)
C27 C26 C29 109.1(4)
C28 C26 C25 109.7(3)
C27 C26 C25 112.3(3)
C29 C26 C25 107.7(3)

loop_
_geom_bond_atom_site_label_1
_geom_bond_atom_site_label_2
_geom_bond_distance
Sn1 N1 2.098(3)
Sn1 O1 2.114(2)
Sn1 N2 2.202(3)
Sn2 N5 2.103(3)
Sn2 O1 2.135(2)
Sn2 N4 2.211(3)
Sn3 O1 2.079(2)
Sn3 N3 2.294(3)
Sn3 N2 2.370(3)
Sn3 N4 2.393(3)
N1 C1 1.386(4)
N1 C20 1.467(4)
N2 C2 1.445(4)
N2 C7 1.480(4)
N3 C12 1.342(4)
N3 C8 1.348(4)
N4 C14 1.438(4)
N4 C13 1.472(4)
N5 C15 1.380(5)
N5 C25 1.464(4)
C1 C6 1.402(5)
C1 C2 1.415(5)
C2 C3 1.381(5)
C3 C4 1.392(5)
C4 C5 1.378(5)
C5 C6 1.387(5)
C7 C8 1.504(5)
C8 C9 1.384(5)
C9 C10 1.373(5)
C10 C11 1.378(5)
C11 C12 1.387(5)
C12 C13 1.504(5)
C14 C19 1.389(5)
C14 C15 1.426(5)
C15 C16 1.402(5)
C16 C17 1.377(5)
C17 C18 1.384(5)
C18 C19 1.384(5)
C20 C21 1.542(5)
C21 C24 1.522(5)
C21 C23 1.530(5)
C21 C22 1.533(5)
C25 C26 1.539(5)
C26 C28 1.513(6)
C26 C27 1.521(6)
C26 C29 1.525(6)
